data_2214632
loop_
_publ_author_name
'Sun, Feng-Xia'
'Rong, Fu-Gang'
'Chu, Xiao-He'
'Yan, Shu-Xia'

_publ_section_title
;
 3-(2-Methoxyethyl) 5-methyl
 2,6-dimethyl-4-(3-nitrophenyl)-1,4-dihydropyridine-3,5-dicarboxylate
;
_journal_coeditor_code EZ2085
_journal_issue 8
_journal_name_full 'Acta Crystallographica Section E'
_journal_page_first o3451
_journal_page_last o3451
_journal_paper_doi 10.1107/S1600536807032515
_journal_volume 63
_journal_year 2007
_chemical_formula_iupac 'C19 H22 N2 O7'
_chemical_formula_moiety 'C19 H22 N2 O7'
_chemical_formula_sum 'C19 H22 N2 O7'
_chemical_formula_weight 390.39
_chemical_melting_point .413E-305
_chemical_name_systematic
;
3-(2-Methoxyethyl) 5-methyl
2,6-dimethyl-4-(3-nitrophenyl)-1,4-dihydropyridine-3,5-dicarboxylate
;
_space_group_IT_number 14
_symmetry_cell_setting monoclinic
_symmetry_space_group_name_Hall '-P 2ybc'
_symmetry_space_group_name_H-M 'P 1 21/c 1'
_atom_sites_solution_hydrogens geom
_atom_sites_solution_primary direct
_atom_sites_solution_secondary difmap
_audit_creation_method SHELXL97
_cell_angle_alpha 90.00
_cell_angle_beta 115.11(3)
_cell_angle_gamma 90.00
_cell_formula_units_Z 4
_cell_length_a 14.575(3)
_cell_length_b 9.909(2)
_cell_length_c 14.522(3)
_cell_measurement_reflns_used 2365
_cell_measurement_temperature 293(2)
_cell_measurement_theta_max 33.6
_cell_measurement_theta_min 2.5
_cell_volume 1899.1(8)
_computing_cell_refinement SMART
_computing_data_collection 'SMART (Bruker, 1997)'
_computing_data_reduction 'SHELXTL (Bruker, 1997)'
_computing_molecular_graphics SHELXTL
_computing_publication_material SHELXTL
_computing_structure_refinement 'SHELXL97 (Sheldrick, 1997)'
_computing_structure_solution 'SHELXS97 (Sheldrick, 1997)'
_diffrn_ambient_temperature 293(2)
_diffrn_measured_fraction_theta_full 0.995
_diffrn_measured_fraction_theta_max 0.995
_diffrn_measurement_device_type 'Bruker P4'
_diffrn_measurement_method \w
_diffrn_radiation_monochromator graphite
_diffrn_radiation_source 'fine-focus sealed tube'
_diffrn_radiation_type MoK\a
_diffrn_radiation_wavelength 0.71073
_diffrn_reflns_av_R_equivalents 0.055
_diffrn_reflns_av_sigmaI/netI 0.058
_diffrn_reflns_limit_h_max 15
_diffrn_reflns_limit_h_min -19
_diffrn_reflns_limit_k_max 13
_diffrn_reflns_limit_k_min -13
_diffrn_reflns_limit_l_max 19
_diffrn_reflns_limit_l_min -15
_diffrn_reflns_number 14339
_diffrn_reflns_theta_full 27.9
_diffrn_reflns_theta_max 27.9
_diffrn_reflns_theta_min 2.6
_diffrn_standards_decay_% 0
_diffrn_standards_interval_count 0
_diffrn_standards_interval_time 0
_diffrn_standards_number 0
_exptl_absorpt_coefficient_mu 0.105
_exptl_absorpt_correction_T_max 0.9937
_exptl_absorpt_correction_T_min 0.9896
_exptl_absorpt_correction_type multi-scan
_exptl_absorpt_process_details '(SADABS; Sheldrick 1996)'
_exptl_crystal_colour yellow
_exptl_crystal_density_diffrn 1.365
_exptl_crystal_density_method 'not measured'
_exptl_crystal_description block
_exptl_crystal_F_000 824
_exptl_crystal_size_max 0.10
_exptl_crystal_size_mid 0.08
_exptl_crystal_size_min 0.06
_refine_diff_density_max 0.30
_refine_diff_density_min -0.23
_refine_ls_extinction_method none
_refine_ls_goodness_of_fit_ref 1.06
_refine_ls_hydrogen_treatment mixed
_refine_ls_matrix_type full
_refine_ls_number_parameters 261
_refine_ls_number_reflns 4505
_refine_ls_number_restraints 1
_refine_ls_restrained_S_all 1.06
_refine_ls_R_factor_all 0.083
_refine_ls_R_factor_gt 0.055
_refine_ls_shift/su_max 0.001
_refine_ls_shift/su_mean 0.000
_refine_ls_structure_factor_coef Fsqd
_refine_ls_weighting_details 'calc w = 1/[\s^2^(Fo^2^)+(0.0636P)^2^+0.0976P] where P=(Fo^2^+2Fc^2^)/3'
_refine_ls_weighting_scheme calc
_refine_ls_wR_factor_gt 0.121
_refine_ls_wR_factor_ref 0.138
_reflns_number_gt 3156
_reflns_number_total 4505
_reflns_threshold_expression I>2\s(I)
_cod_data_source_file ez2085.cif
_cod_data_source_block I
_cod_original_cell_volume 1899.1(7)
_cod_original_sg_symbol_H-M 'P 21/c'
_cod_database_code 2214632
_cod_database_fobs_code 2214632

loop_
_symmetry_equiv_pos_as_xyz
'x, y, z'
'-x, y+1/2, -z+1/2'
'-x, -y, -z'
'x, -y-1/2, z-1/2'

loop_
_atom_site_type_symbol
_atom_site_label
_atom_site_fract_x
_atom_site_fract_y
_atom_site_fract_z
_atom_site_U_iso_or_equiv
_atom_site_adp_type
_atom_site_calc_flag
_atom_site_refinement_flags
_atom_site_occupancy
O O1 0.60094(10) 0.61768(13) 1.13994(9) 0.0270(3) Uani d . 1
O O2 0.49017(10) 0.70189(13) 1.19424(9) 0.0269(3) Uani d . 1
O O3 0.24981(11) 1.05799(13) 1.00474(10) 0.0335(4) Uani d . 1
O O4 0.20420(10) 1.08548(14) 0.83810(10) 0.0310(3) Uani d . 1
O O5 0.12560(11) 1.32144(15) 0.70977(11) 0.0383(4) Uani d . 1
O O6 0.14553(13) 0.79275(18) 1.19824(13) 0.0520(5) Uani d . 1
O O7 0.04605(11) 0.62697(15) 1.12708(12) 0.0414(4) Uani d . 1
N N1 0.45194(12) 0.83737(15) 0.86965(11) 0.0229(3) Uani d D 1
N N2 0.11639(12) 0.70158(17) 1.13617(12) 0.0286(4) Uani d . 1
C C1 0.58383(15) 0.67373(19) 0.94922(14) 0.0260(4) Uani d . 1
H H1A 0.6474 0.6993 1.0033 0.039 Uiso calc R 1
H H1B 0.5866 0.6874 0.8850 0.039 Uiso calc R 1
H H1C 0.5707 0.5803 0.9564 0.039 Uiso calc R 1
C C2 0.50064(13) 0.75855(17) 0.95394(13) 0.0197(4) Uani d . 1
C C3 0.47090(13) 0.76349(17) 1.03097(13) 0.0192(4) Uani d . 1
C C4 0.37869(13) 0.84412(17) 1.02140(13) 0.0194(4) Uani d . 1
H H4 0.3980 0.8990 1.0829 0.023 Uiso calc R 1
C C5 0.34163(14) 0.93896(17) 0.93035(13) 0.0203(4) Uani d . 1
C C6 0.37773(13) 0.93152(17) 0.85898(13) 0.0204(4) Uani d . 1
C C7 0.35141(16) 1.01866(19) 0.76676(13) 0.0276(4) Uani d . 1
H H7A 0.3090 1.0918 0.7686 0.041 Uiso calc R 1
H H7B 0.3159 0.9658 0.7066 0.041 Uiso calc R 1
H H7C 0.4124 1.0541 0.7660 0.041 Uiso calc R 1
C C8 0.51996(13) 0.69282(17) 1.12730(13) 0.0199(4) Uani d . 1
C C9 0.64973(16) 0.5507(2) 1.23687(14) 0.0329(5) Uani d . 1
H H9A 0.6656 0.6156 1.2905 0.049 Uiso calc R 1
H H9B 0.7110 0.5085 1.2420 0.049 Uiso calc R 1
H H9C 0.6051 0.4834 1.2426 0.049 Uiso calc R 1
C C10 0.29293(13) 0.75040(17) 1.01454(12) 0.0189(4) Uani d . 1
C C11 0.26034(14) 0.64731(18) 0.94289(14) 0.0241(4) Uani d . 1
H H11 0.2917 0.6357 0.8995 0.029 Uiso calc R 1
C C12 0.18251(14) 0.56185(19) 0.93470(15) 0.0281(4) Uani d . 1
H H12 0.1619 0.4938 0.8860 0.034 Uiso calc R 1
C C13 0.13505(14) 0.57720(19) 0.99865(14) 0.0256(4) Uani d . 1
H H13 0.0833 0.5193 0.9947 0.031 Uiso calc R 1
C C14 0.16678(13) 0.68103(17) 1.06860(13) 0.0209(4) Uani d . 1
C C15 0.24447(14) 0.76776(17) 1.07778(13) 0.0213(4) Uani d . 1
H H15 0.2639 0.8368 1.1257 0.026 Uiso calc R 1
C C16 0.26331(14) 1.03323(17) 0.92952(13) 0.0231(4) Uani d . 1
C C17 0.12072(16) 1.1692(2) 0.83370(16) 0.0344(5) Uani d . 1
H H17A 0.1461 1.2441 0.8808 0.041 Uiso calc R 1
H H17B 0.0748 1.1168 0.8521 0.041 Uiso calc R 1
C C18 0.06682(15) 1.2205(2) 0.72745(16) 0.0322(5) Uani d . 1
H H18A 0.0553 1.1469 0.6798 0.039 Uiso calc R 1
H H18B 0.0015 1.2573 0.7173 0.039 Uiso calc R 1
C C19 0.08013(19) 1.3655(3) 0.60699(18) 0.0504(6) Uani d . 1
H H19A 0.0761 1.2913 0.5630 0.076 Uiso calc R 1
H H19B 0.1203 1.4363 0.5976 0.076 Uiso calc R 1
H H19C 0.0132 1.3988 0.5910 0.076 Uiso calc R 1
H H1 0.4693(16) 0.831(2) 0.8182(12) 0.037(6) Uiso d D 1

loop_
_atom_site_aniso_label
_atom_site_aniso_U_11
_atom_site_aniso_U_22
_atom_site_aniso_U_33
_atom_site_aniso_U_12
_atom_site_aniso_U_13
_atom_site_aniso_U_23
O1 0.0301(7) 0.0354(7) 0.0173(6) 0.0075(6) 0.0117(6) 0.0043(5)
O2 0.0290(8) 0.0382(8) 0.0180(6) -0.0013(6) 0.0145(6) 0.0023(6)
O3 0.0477(9) 0.0309(7) 0.0308(8) 0.0091(6) 0.0253(7) 0.0010(6)
O4 0.0328(8) 0.0357(8) 0.0289(7) 0.0114(6) 0.0173(6) 0.0050(6)
O5 0.0365(9) 0.0461(9) 0.0307(8) -0.0077(7) 0.0127(7) 0.0093(7)
O6 0.0572(11) 0.0653(11) 0.0551(10) -0.0319(9) 0.0446(9) -0.0335(9)
O7 0.0369(9) 0.0500(9) 0.0501(10) -0.0192(7) 0.0310(8) -0.0092(7)
N1 0.0303(9) 0.0276(8) 0.0172(8) 0.0016(7) 0.0163(7) 0.0019(6)
N2 0.0255(9) 0.0358(9) 0.0289(9) -0.0054(7) 0.0158(8) -0.0021(7)
C1 0.0294(10) 0.0331(10) 0.0215(9) 0.0004(8) 0.0165(8) 0.0011(8)
C2 0.0220(9) 0.0228(9) 0.0165(8) -0.0032(7) 0.0103(8) -0.0015(7)
C3 0.0234(10) 0.0216(9) 0.0161(8) -0.0031(7) 0.0116(7) -0.0011(7)
C4 0.0248(10) 0.0215(9) 0.0156(8) -0.0037(7) 0.0122(8) -0.0028(7)
C5 0.0245(10) 0.0209(8) 0.0186(9) -0.0032(7) 0.0123(8) -0.0016(7)
C6 0.0244(10) 0.0206(9) 0.0185(9) -0.0043(7) 0.0115(8) -0.0016(7)
C7 0.0361(11) 0.0282(10) 0.0225(9) -0.0014(8) 0.0165(9) 0.0017(8)
C8 0.0224(9) 0.0229(9) 0.0162(8) -0.0056(7) 0.0099(8) -0.0024(7)
C9 0.0338(11) 0.0441(12) 0.0204(10) 0.0068(9) 0.0112(9) 0.0092(8)
C10 0.0206(9) 0.0215(8) 0.0155(8) 0.0005(7) 0.0085(7) 0.0014(7)
C11 0.0261(10) 0.0274(10) 0.0225(9) -0.0015(8) 0.0138(8) -0.0048(7)
C12 0.0278(11) 0.0255(10) 0.0302(10) -0.0056(8) 0.0117(9) -0.0087(8)
C13 0.0214(10) 0.0259(10) 0.0287(10) -0.0038(8) 0.0098(8) 0.0010(8)
C14 0.0202(9) 0.0243(9) 0.0212(9) 0.0003(7) 0.0116(8) 0.0021(7)
C15 0.0251(10) 0.0222(9) 0.0179(9) -0.0022(7) 0.0105(8) -0.0016(7)
C16 0.0303(10) 0.0194(9) 0.0239(10) -0.0027(8) 0.0155(8) -0.0013(7)
C17 0.0346(12) 0.0359(11) 0.0424(12) 0.0119(9) 0.0256(10) 0.0085(9)
C18 0.0274(11) 0.0340(11) 0.0386(12) 0.0017(9) 0.0172(10) 0.0024(9)
C19 0.0452(14) 0.0649(16) 0.0367(13) -0.0055(12) 0.0132(11) 0.0147(12)

loop_
_atom_type_symbol
_atom_type_description
_atom_type_scat_dispersion_real
_atom_type_scat_dispersion_imag
_atom_type_scat_source
C C 0.0033 0.0016 'International Tables Vol C Tables 4.2.6.8 and 6.1.1.4'
H H 0.0000 0.0000 'International Tables Vol C Tables 4.2.6.8 and 6.1.1.4'
N N 0.0061 0.0033 'International Tables Vol C Tables 4.2.6.8 and 6.1.1.4'
O O 0.0106 0.0060 'International Tables Vol C Tables 4.2.6.8 and 6.1.1.4'

loop_
_geom_angle_atom_site_label_1
_geom_angle_atom_site_label_2
_geom_angle_atom_site_label_3
_geom_angle
C8 O1 C9 115.48(14)
C16 O4 C17 115.99(14)
C18 O5 C19 111.16(16)
C2 N1 C6 124.58(14)
C2 N1 H1 119.0(14)
C6 N1 H1 116.4(14)
O6 N2 O7 122.71(16)
O6 N2 C14 118.76(15)
O7 N2 C14 118.52(16)
C2 C1 H1A 109.5
C2 C1 H1B 109.5
H1A C1 H1B 109.5
C2 C1 H1C 109.5
H1A C1 H1C 109.5
H1B C1 H1C 109.5
C3 C2 N1 119.28(16)
C3 C2 C1 127.08(16)
N1 C2 C1 113.64(14)
C2 C3 C8 125.15(16)
C2 C3 C4 121.45(15)
C8 C3 C4 113.38(14)
C3 C4 C5 112.24(14)
C3 C4 C10 110.75(14)
C5 C4 C10 109.88(14)
C3 C4 H4 107.9
C5 C4 H4 107.9
C10 C4 H4 107.9
C6 C5 C16 125.65(16)
C6 C5 C4 121.55(16)
C16 C5 C4 112.79(14)
C5 C6 N1 119.42(15)
C5 C6 C7 128.25(17)
N1 C6 C7 112.27(15)
C6 C7 H7A 109.5
C6 C7 H7B 109.5
H7A C7 H7B 109.5
C6 C7 H7C 109.5
H7A C7 H7C 109.5
H7B C7 H7C 109.5
O2 C8 O1 121.34(16)
O2 C8 C3 122.25(16)
O1 C8 C3 116.40(14)
O1 C9 H9A 109.5
O1 C9 H9B 109.5
H9A C9 H9B 109.5
O1 C9 H9C 109.5
H9A C9 H9C 109.5
H9B C9 H9C 109.5
C15 C10 C11 118.60(16)
C15 C10 C4 120.98(15)
C11 C10 C4 120.41(15)
C12 C11 C10 121.52(17)
C12 C11 H11 119.2
C10 C11 H11 119.2
C11 C12 C13 120.16(17)
C11 C12 H12 119.9
C13 C12 H12 119.9
C14 C13 C12 118.01(17)
C14 C13 H13 121.0
C12 C13 H13 121.0
C13 C14 C15 122.64(16)
C13 C14 N2 119.26(16)
C15 C14 N2 118.10(16)
C14 C15 C10 119.06(16)
C14 C15 H15 120.5
C10 C15 H15 120.5
O3 C16 O4 122.05(17)
O3 C16 C5 122.84(16)
O4 C16 C5 115.03(15)
O4 C17 C18 107.68(15)
O4 C17 H17A 110.2
C18 C17 H17A 110.2
O4 C17 H17B 110.2
C18 C17 H17B 110.2
H17A C17 H17B 108.5
O5 C18 C17 109.62(17)
O5 C18 H18A 109.7
C17 C18 H18A 109.7
O5 C18 H18B 109.7
C17 C18 H18B 109.7
H18A C18 H18B 108.2
O5 C19 H19A 109.5
O5 C19 H19B 109.5
H19A C19 H19B 109.5
O5 C19 H19C 109.5
H19A C19 H19C 109.5
H19B C19 H19C 109.5

loop_
_geom_bond_atom_site_label_1
_geom_bond_atom_site_label_2
_geom_bond_distance
O1 C8 1.341(2)
O1 C9 1.441(2)
O2 C8 1.225(2)
O3 C16 1.214(2)
O4 C16 1.342(2)
O4 C17 1.452(2)
O5 C18 1.410(2)
O5 C19 1.421(3)
O6 N2 1.218(2)
O7 N2 1.225(2)
N1 C2 1.369(2)
N1 C6 1.386(2)
N1 H1 0.888(9)
N2 C14 1.468(2)
C1 C2 1.501(2)
C1 H1A 0.9600
C1 H1B 0.9600
C1 H1C 0.9600
C2 C3 1.361(2)
C3 C8 1.452(2)
C3 C4 1.518(2)
C4 C5 1.522(2)
C4 C10 1.526(2)
C4 H4 0.9800
C5 C6 1.349(2)
C5 C16 1.471(3)
C6 C7 1.500(2)
C7 H7A 0.9600
C7 H7B 0.9600
C7 H7C 0.9600
C9 H9A 0.9600
C9 H9B 0.9600
C9 H9C 0.9600
C10 C15 1.386(2)
C10 C11 1.390(2)
C11 C12 1.380(3)
C11 H11 0.9300
C12 C13 1.382(3)
C12 H12 0.9300
C13 C14 1.380(3)
C13 H13 0.9300
C14 C15 1.382(2)
C15 H15 0.9300
C17 C18 1.492(3)
C17 H17A 0.9700
C17 H17B 0.9700
C18 H18A 0.9700
C18 H18B 0.9700
C19 H19A 0.9600
C19 H19B 0.9600
C19 H19C 0.9600

loop_
_geom_hbond_atom_site_label_D
_geom_hbond_atom_site_label_H
_geom_hbond_atom_site_label_A
_geom_hbond_site_symmetry_A
_geom_hbond_distance_DH
_geom_hbond_distance_HA
_geom_hbond_distance_DA
_geom_hbond_angle_DHA
N1 H1 O2 4_575 0.888(9) 1.974(10) 2.8556(19) 171(2)

loop_
_geom_torsion_atom_site_label_1
_geom_torsion_atom_site_label_2
_geom_torsion_atom_site_label_3
_geom_torsion_atom_site_label_4
_geom_torsion
C6 N1 C2 C3 5.0(3)
C6 N1 C2 C1 -175.04(16)
N1 C2 C3 C8 -175.56(16)
C1 C2 C3 C8 4.5(3)
N1 C2 C3 C4 5.9(2)
C1 C2 C3 C4 -174.06(17)
C2 C3 C4 C5 -12.9(2)
C8 C3 C4 C5 168.40(14)
C2 C3 C4 C10 110.34(18)
C8 C3 C4 C10 -68.37(18)
C3 C4 C5 C6 10.6(2)
C10 C4 C5 C6 -113.10(18)
C3 C4 C5 C16 -170.61(14)
C10 C4 C5 C16 65.68(18)
C16 C5 C6 N1 179.96(16)
C4 C5 C6 N1 -1.4(3)
C16 C5 C6 C7 3.0(3)
C4 C5 C6 C7 -178.38(17)
C2 N1 C6 C5 -7.3(3)
C2 N1 C6 C7 170.09(16)
C9 O1 C8 O2 -0.5(2)
C9 O1 C8 C3 178.75(15)
C2 C3 C8 O2 179.45(17)
C4 C3 C8 O2 -1.9(2)
C2 C3 C8 O1 0.2(3)
C4 C3 C8 O1 178.86(14)
C3 C4 C10 C15 128.79(17)
C5 C4 C10 C15 -106.64(18)
C3 C4 C10 C11 -52.6(2)
C5 C4 C10 C11 72.0(2)
C15 C10 C11 C12 -0.9(3)
C4 C10 C11 C12 -179.55(16)
C10 C11 C12 C13 -0.2(3)
C11 C12 C13 C14 1.1(3)
C12 C13 C14 C15 -1.0(3)
C12 C13 C14 N2 178.76(17)
O6 N2 C14 C13 179.37(19)
O7 N2 C14 C13 -1.3(3)
O6 N2 C14 C15 -0.8(3)
O7 N2 C14 C15 178.47(17)
C13 C14 C15 C10 -0.1(3)
N2 C14 C15 C10 -179.84(15)
C11 C10 C15 C14 1.0(3)
C4 C10 C15 C14 179.64(16)
C17 O4 C16 O3 -2.3(3)
C17 O4 C16 C5 174.69(16)
C6 C5 C16 O3 -162.51(18)
C4 C5 C16 O3 18.8(2)
C6 C5 C16 O4 20.5(3)
C4 C5 C16 O4 -158.19(15)
C16 O4 C17 C18 178.25(16)
C19 O5 C18 C17 175.64(18)
O4 C17 C18 O5 -73.8(2)
